data_1567704
loop_
_publ_author_name
'Li, Wendeng'
'Zhang, He'
'Chen, Kai'
'Jiang, Huanfeng'
'Sun, Jianwei'
'Zhu, Shifa'

_publ_section_title
;
 Palladium-catalyzed intramolecular enantioselective C(sp3)--H insertion
 of donor/donor carbenes
;
_journal_issue 42
_journal_name_full 'Chemical Science'
_journal_page_first 12396
_journal_page_last 12402
_journal_paper_doi 10.1039/D2SC03524C
_journal_volume 13
_journal_year 2022
_chemical_absolute_configuration ad
_chemical_formula_moiety 'C27 H23 N O2 S'
_chemical_formula_sum 'C27 H23 N O2 S'
_chemical_formula_weight 425.52
_space_group_crystal_system monoclinic
_space_group_IT_number 4
_space_group_name_Hall 'P 2yb'
_space_group_name_H-M_alt 'P 1 21 1'
_atom_sites_solution_hydrogens geom
_atom_sites_solution_primary dual
_audit_creation_date 2019-10-13
_audit_creation_method
;
Olex2 1.3
(compiled 2019.09.11 svn.r3662 for OlexSys, GUI svn.r5938)
;
_audit_update_record
;
2022-01-15 deposited with the CCDC.	2022-09-30 downloaded from the CCDC.
;
_cell_angle_alpha 90
_cell_angle_beta 110.298(7)
_cell_angle_gamma 90
_cell_formula_units_Z 2
_cell_length_a 9.4589(6)
_cell_length_b 9.3504(5)
_cell_length_c 12.9480(8)
_cell_measurement_reflns_used 3290
_cell_measurement_temperature 100.00(10)
_cell_measurement_theta_max 29.2700
_cell_measurement_theta_min 2.7550
_cell_volume 1074.06(12)
_computing_cell_refinement 'CrysAlisPro 1.171.38.43f (Rigaku OD, 2015)'
_computing_data_collection 'CrysAlisPro 1.171.38.43f (Rigaku OD, 2015)'
_computing_data_reduction 'CrysAlisPro 1.171.38.43f (Rigaku OD, 2015)'
_computing_molecular_graphics 'Olex2 1.3 (Dolomanov et al., 2009)'
_computing_publication_material 'Olex2 1.3 (Dolomanov et al., 2009)'
_computing_structure_refinement 'ShelXL 2018/3 (Sheldrick, 2015)'
_computing_structure_solution 'ShelXT n/a (Sheldrick, 2015)'
_diffrn_ambient_environment N~2~
_diffrn_ambient_temperature 100.00(10)
_diffrn_detector 'CCD plate'
_diffrn_detector_area_resol_mean 5.2684
_diffrn_detector_type AtlasS2
_diffrn_measured_fraction_theta_full 1.000
_diffrn_measured_fraction_theta_max 1.000
_diffrn_measurement_details
;
List of Runs (angles in degrees, time in seconds):

  # Type    Start    End  Width  t~exp~   \w     \q     \k     \f   Frames
#--------------------------------------------------------------------------
  1  \w    -19.00  42.00   1.00    1.00    --   11.90 -99.00-180.00   61
  2  \w    -15.00  76.00   1.00    1.00    --   11.90  77.00  60.00   91
  3  \w     37.00  75.00   1.00    1.00    --   11.90-138.00 -28.00   38
;
_diffrn_measurement_device 'four-circle diffractometer'
_diffrn_measurement_device_type 'SuperNova, Dual, Cu at zero, AtlasS2'
_diffrn_measurement_method '\w scans'
_diffrn_orient_matrix_type 'CrysAlisPro convention (1999,Acta A55,543-557)'
_diffrn_orient_matrix_UB_11 0.0278776000
_diffrn_orient_matrix_UB_12 -0.0030676000
_diffrn_orient_matrix_UB_13 0.0583346000
_diffrn_orient_matrix_UB_21 0.0260749000
_diffrn_orient_matrix_UB_22 0.0714102000
_diffrn_orient_matrix_UB_23 0.0021483000
_diffrn_orient_matrix_UB_31 -0.0702740000
_diffrn_orient_matrix_UB_32 0.0253823000
_diffrn_orient_matrix_UB_33 0.0009446000
_diffrn_radiation_monochromator mirror
_diffrn_radiation_probe x-ray
_diffrn_radiation_type 'Mo K\a'
_diffrn_radiation_wavelength 0.71073
_diffrn_reflns_av_R_equivalents 0.0233
_diffrn_reflns_av_unetI/netI 0.0416
_diffrn_reflns_Laue_measured_fraction_full 1.000
_diffrn_reflns_Laue_measured_fraction_max 1.000
_diffrn_reflns_limit_h_max 11
_diffrn_reflns_limit_h_min -11
_diffrn_reflns_limit_k_max 11
_diffrn_reflns_limit_k_min -11
_diffrn_reflns_limit_l_max 14
_diffrn_reflns_limit_l_min -15
_diffrn_reflns_number 4686
_diffrn_reflns_point_group_measured_fraction_full 0.808
_diffrn_reflns_point_group_measured_fraction_max 0.808
_diffrn_reflns_theta_full 24.999
_diffrn_reflns_theta_max 24.999
_diffrn_reflns_theta_min 2.296
_diffrn_source 'micro-focus sealed X-ray tube'
_diffrn_source_type 'SuperNova (Mo) X-ray Source'
_exptl_absorpt_coefficient_mu 0.175
_exptl_absorpt_correction_T_max 1.00000
_exptl_absorpt_correction_T_min 0.94537
_exptl_absorpt_correction_type multi-scan
_exptl_absorpt_process_details
;
CrysAlisPro 1.171.38.43f (Rigaku Oxford Diffraction, 2015)
Empirical absorption correction using spherical harmonics,
 implemented in SCALE3 ABSPACK scaling algorithm.
;
_exptl_crystal_colour colourless
_exptl_crystal_colour_primary colourless
_exptl_crystal_density_diffrn 1.316
_exptl_crystal_description block
_exptl_crystal_F_000 448
_exptl_crystal_size_max 0.13
_exptl_crystal_size_mid 0.12
_exptl_crystal_size_min 0.11
_refine_diff_density_max 0.219
_refine_diff_density_min -0.366
_refine_diff_density_rms 0.062
_refine_ls_abs_structure_details
;
 Flack x determined using 957 quotients [(I+)-(I-)]/[(I+)+(I-)]
 (Parsons, Flack and Wagner, Acta Cryst. B69 (2013) 249-259).
;
_refine_ls_abs_structure_Flack -0.01(5)
_refine_ls_extinction_method none
_refine_ls_goodness_of_fit_ref 1.123
_refine_ls_hydrogen_treatment constr
_refine_ls_matrix_type full
_refine_ls_number_parameters 281
_refine_ls_number_reflns 3047
_refine_ls_number_restraints 1
_refine_ls_restrained_S_all 1.123
_refine_ls_R_factor_all 0.0358
_refine_ls_R_factor_gt 0.0344
_refine_ls_shift/su_max 0.000
_refine_ls_shift/su_mean 0.000
_refine_ls_structure_factor_coef Fsqd
_refine_ls_weighting_details 'w=1/[\s^2^(Fo^2^)+(0.0327P)^2^+0.2050P] where P=(Fo^2^+2Fc^2^)/3'
_refine_ls_weighting_scheme calc
_refine_ls_wR_factor_gt 0.0785
_refine_ls_wR_factor_ref 0.0798
_reflns_Friedel_coverage 0.514
_reflns_Friedel_fraction_full 0.589
_reflns_Friedel_fraction_max 0.589
_reflns_number_gt 2958
_reflns_number_total 3047
_reflns_threshold_expression 'I > 2\s(I)'
_cod_data_source_file d2sc03524c2.cif
_cod_data_source_block 78-2
_cod_depositor_comments 'Adding full bibliography for 1567702--1567704.cif.'
_cod_database_code 1567704
_shelx_shelxl_version_number 2018/3
_shelx_space_group_comment
;
The symmetry employed for this shelxl refinement is uniquely defined
by the following loop, which should always be used as a source of
symmetry information in preference to the above space-group names.
They are only intended as comments.
;
_reflns_odcompleteness_completeness 99.91
_reflns_odcompleteness_iscentric 1
_reflns_odcompleteness_theta 26.32
_olex2_refinement_description
;
1. Fixed Uiso
 At 1.2 times of:
  All C(H) groups
 At 1.5 times of:
  All C(H,H,H) groups
2.a Ternary CH refined with riding coordinates:
 C8(H8), C7(H7)
2.b Aromatic/amide H refined with riding coordinates:
 C2(H2), C18(H18), C3(H3), C22(H22), C20(H20), C16(H16), C25(H25), C11(H11),
 C26(H26), C10(H10), C17(H17), C4(H4), C23(H23), C13(H13), C5(H5), C19(H19),
 C12(H12), C14(H14)
2.c Idealised Me refined as rotating group:
 C27(H27A,H27B,H27C)
;
_olex2_submission_special_instructions 'No special instructions were received'
_oxdiff_exptl_absorpt_empirical_details
;
Empirical correction (ABSPACK) includes:
- Absorption correction using spherical harmonics
- Frame scaling
;
_oxdiff_exptl_absorpt_empirical_full_max 1.251
_oxdiff_exptl_absorpt_empirical_full_min 0.793

loop_
_space_group_symop_operation_xyz
'x, y, z'
'-x, y+1/2, -z'

loop_
_atom_site_label
_atom_site_type_symbol
_atom_site_fract_x
_atom_site_fract_y
_atom_site_fract_z
_atom_site_U_iso_or_equiv
_atom_site_adp_type
_atom_site_occupancy
_atom_site_site_symmetry_order
_atom_site_calc_flag
_atom_site_refinement_flags_posn
_atom_site_refinement_flags_adp
_atom_site_refinement_flags_occupancy
_atom_site_disorder_assembly
_atom_site_disorder_group
S1 S 0.42286(8) 0.37079(8) 0.37175(6) 0.01569(19) Uani 1 1 d . . . . .
O1 O 0.3757(2) 0.2253(2) 0.34483(17) 0.0222(5) Uani 1 1 d . . . . .
O2 O 0.3521(2) 0.4584(3) 0.43023(16) 0.0220(5) Uani 1 1 d . . . . .
N1 N 0.3942(3) 0.4496(3) 0.25198(19) 0.0134(6) Uani 1 1 d . . . . .
C1 C 0.4354(3) 0.5968(3) 0.2474(2) 0.0142(7) Uani 1 1 d . . . . .
C6 C 0.5189(3) 0.6123(3) 0.1786(2) 0.0129(6) Uani 1 1 d . . . . .
C2 C 0.3947(3) 0.7125(3) 0.2978(2) 0.0182(7) Uani 1 1 d . . . . .
H2 H 0.336283 0.700945 0.342069 0.022 Uiso 1 1 calc R U . . .
C18 C 1.0011(3) 0.3222(3) 0.2270(3) 0.0208(7) Uani 1 1 d . . . . .
H18 H 1.100059 0.290459 0.246512 0.025 Uiso 1 1 calc R U . . .
C15 C 0.7049(3) 0.4188(3) 0.1680(2) 0.0139(7) Uani 1 1 d . . . . .
C3 C 0.4450(3) 0.8474(3) 0.2794(2) 0.0200(8) Uani 1 1 d . . . . .
H3 H 0.420716 0.927354 0.312592 0.024 Uiso 1 1 calc R U . . .
C22 C 0.6851(4) 0.4935(3) 0.5010(2) 0.0184(7) Uani 1 1 d . . . . .
H22 H 0.626969 0.573731 0.500996 0.022 Uiso 1 1 calc R U . . .
C8 C 0.4370(3) 0.3673(4) 0.1671(2) 0.0138(6) Uani 1 1 d . . . . .
H8 H 0.494242 0.282057 0.201509 0.017 Uiso 1 1 calc R U . . .
C7 C 0.5417(3) 0.4701(3) 0.1315(2) 0.0143(7) Uani 1 1 d . . . . .
H7 H 0.503065 0.477341 0.050981 0.017 Uiso 1 1 calc R U . . .
C21 C 0.6186(3) 0.3708(4) 0.4441(2) 0.0154(6) Uani 1 1 d . . . . .
C20 C 0.7435(3) 0.3166(3) 0.1055(3) 0.0198(7) Uani 1 1 d . . . . .
H20 H 0.669796 0.279543 0.043276 0.024 Uiso 1 1 calc R U . . .
C16 C 0.8162(3) 0.4718(3) 0.2613(2) 0.0177(7) Uani 1 1 d . . . . .
H16 H 0.791810 0.540124 0.304584 0.021 Uiso 1 1 calc R U . . .
C25 C 0.8584(4) 0.2542(4) 0.5014(3) 0.0236(8) Uani 1 1 d . . . . .
H25 H 0.916206 0.173681 0.501465 0.028 Uiso 1 1 calc R U . . .
C24 C 0.9283(3) 0.3759(4) 0.5587(2) 0.0218(7) Uani 1 1 d . . . . .
C11 C 0.1265(4) 0.1366(4) -0.0268(3) 0.0232(8) Uani 1 1 d . . . . .
H11 H 0.100007 0.040468 -0.036039 0.028 Uiso 1 1 calc R U . . .
C26 C 0.7048(3) 0.2508(3) 0.4444(2) 0.0184(7) Uani 1 1 d . . . . .
H26 H 0.659720 0.168800 0.406567 0.022 Uiso 1 1 calc R U . . .
C10 C 0.2538(4) 0.1787(3) 0.0601(3) 0.0189(7) Uani 1 1 d . . . . .
H10 H 0.311427 0.110556 0.109031 0.023 Uiso 1 1 calc R U . . .
C17 C 0.9635(4) 0.4231(3) 0.2903(3) 0.0206(8) Uani 1 1 d . . . . .
H17 H 1.037221 0.459057 0.352923 0.025 Uiso 1 1 calc R U . . .
C4 C 0.5309(3) 0.8635(4) 0.2123(2) 0.0186(7) Uani 1 1 d . . . . .
H4 H 0.563527 0.954182 0.201248 0.022 Uiso 1 1 calc R U . . .
C9 C 0.2959(3) 0.3219(3) 0.0746(2) 0.0144(7) Uani 1 1 d . . . . .
C23 C 0.8390(4) 0.4946(4) 0.5576(3) 0.0233(8) Uani 1 1 d . . . . .
H23 H 0.883709 0.576444 0.595855 0.028 Uiso 1 1 calc R U . . .
C13 C 0.0795(3) 0.3804(4) -0.0849(3) 0.0258(8) Uani 1 1 d . . . . .
H13 H 0.021260 0.448545 -0.133564 0.031 Uiso 1 1 calc R U . . .
C5 C 0.5688(3) 0.7466(3) 0.1615(2) 0.0176(7) Uani 1 1 d . . . . .
H5 H 0.626521 0.758047 0.116792 0.021 Uiso 1 1 calc R U . . .
C19 C 0.8915(4) 0.2684(3) 0.1346(3) 0.0236(8) Uani 1 1 d . . . . .
H19 H 0.916454 0.199932 0.091634 0.028 Uiso 1 1 calc R U . . .
C12 C 0.0393(4) 0.2366(4) -0.0992(3) 0.0260(8) Uani 1 1 d . . . . .
H12 H -0.045838 0.208184 -0.157341 0.031 Uiso 1 1 calc R U . . .
C14 C 0.2058(4) 0.4217(3) 0.0013(3) 0.0208(8) Uani 1 1 d . . . . .
H14 H 0.231237 0.518063 0.010791 0.025 Uiso 1 1 calc R U . . .
C27 C 1.0955(3) 0.3787(5) 0.6199(3) 0.0334(9) Uani 1 1 d . . . . .
H27A H 1.122022 0.303923 0.674078 0.050 Uiso 1 1 calc R U . . .
H27B H 1.123455 0.469541 0.655634 0.050 Uiso 1 1 calc R U . . .
H27C H 1.147683 0.364289 0.569004 0.050 Uiso 1 1 calc R U . . .

loop_
_atom_site_aniso_label
_atom_site_aniso_U_11
_atom_site_aniso_U_22
_atom_site_aniso_U_33
_atom_site_aniso_U_23
_atom_site_aniso_U_13
_atom_site_aniso_U_12
S1 0.0134(4) 0.0200(4) 0.0139(3) 0.0040(3) 0.0051(3) -0.0005(3)
O1 0.0200(12) 0.0207(12) 0.0239(12) 0.0069(10) 0.0052(9) -0.0047(10)
O2 0.0190(11) 0.0326(13) 0.0171(11) 0.0032(10) 0.0097(9) 0.0049(10)
N1 0.0139(12) 0.0153(13) 0.0108(12) -0.0003(11) 0.0041(10) 0.0008(11)
C1 0.0120(15) 0.0134(16) 0.0133(15) 0.0016(13) -0.0007(12) 0.0013(12)
C6 0.0117(14) 0.0138(15) 0.0105(14) -0.0001(13) 0.0005(12) 0.0021(12)
C2 0.0184(16) 0.0220(17) 0.0151(15) -0.0010(14) 0.0069(12) 0.0028(14)
C18 0.0122(16) 0.0205(17) 0.0287(17) 0.0063(15) 0.0060(14) 0.0040(13)
C15 0.0139(15) 0.0145(15) 0.0147(14) 0.0032(12) 0.0066(12) 0.0001(12)
C3 0.0221(17) 0.0175(19) 0.0179(15) -0.0030(14) 0.0039(13) 0.0038(14)
C22 0.0207(17) 0.0194(18) 0.0156(15) -0.0010(14) 0.0068(13) 0.0027(14)
C8 0.0132(14) 0.0140(14) 0.0148(13) 0.0005(15) 0.0056(11) 0.0031(14)
C7 0.0120(15) 0.0172(15) 0.0123(14) 0.0022(13) 0.0025(12) 0.0009(13)
C21 0.0149(14) 0.0204(15) 0.0112(13) 0.0032(15) 0.0046(11) -0.0019(15)
C20 0.0137(16) 0.0178(15) 0.0261(16) -0.0063(14) 0.0047(13) -0.0016(13)
C16 0.0184(16) 0.0202(16) 0.0158(14) -0.0021(14) 0.0074(13) 0.0022(13)
C25 0.0234(18) 0.0255(18) 0.0197(16) 0.0062(15) 0.0047(14) 0.0076(15)
C24 0.0174(15) 0.0301(18) 0.0159(14) 0.0069(17) 0.0031(12) 0.0029(17)
C11 0.0241(18) 0.0199(17) 0.0306(18) -0.0113(16) 0.0159(15) -0.0090(14)
C26 0.0215(17) 0.0155(16) 0.0175(15) 0.0027(14) 0.0057(13) 0.0016(14)
C10 0.0196(16) 0.0180(17) 0.0223(16) -0.0009(14) 0.0114(13) 0.0006(13)
C17 0.0144(15) 0.0254(18) 0.0184(15) 0.0025(14) 0.0012(13) -0.0022(13)
C4 0.0194(15) 0.0107(14) 0.0214(15) 0.0011(16) 0.0016(12) 0.0006(15)
C9 0.0140(15) 0.0162(15) 0.0165(14) -0.0028(13) 0.0097(12) -0.0009(13)
C23 0.0252(18) 0.0243(19) 0.0171(15) -0.0030(15) 0.0031(14) -0.0034(15)
C13 0.0205(16) 0.0284(19) 0.0226(15) -0.0028(17) 0.0002(13) 0.0063(17)
C5 0.0133(16) 0.0217(17) 0.0153(14) 0.0023(14) 0.0019(12) 0.0000(13)
C19 0.0199(18) 0.0183(17) 0.0336(18) -0.0070(15) 0.0105(15) 0.0003(14)
C12 0.0170(17) 0.034(2) 0.0254(17) -0.0115(17) 0.0051(13) -0.0049(16)
C14 0.0184(16) 0.0149(16) 0.0249(17) -0.0027(14) 0.0021(14) -0.0003(13)
C27 0.0217(17) 0.040(2) 0.0309(17) 0.008(2) 0.0000(14) 0.0017(19)

loop_
_atom_type_symbol
_atom_type_description
_atom_type_scat_dispersion_real
_atom_type_scat_dispersion_imag
_atom_type_scat_source
C C 0.0033 0.0016 'International Tables Vol C Tables 4.2.6.8 and 6.1.1.4'
H H 0.0000 0.0000 'International Tables Vol C Tables 4.2.6.8 and 6.1.1.4'
N N 0.0061 0.0033 'International Tables Vol C Tables 4.2.6.8 and 6.1.1.4'
O O 0.0106 0.0060 'International Tables Vol C Tables 4.2.6.8 and 6.1.1.4'
S S 0.1246 0.1234 'International Tables Vol C Tables 4.2.6.8 and 6.1.1.4'

loop_
_geom_angle_atom_site_label_1
_geom_angle_atom_site_label_2
_geom_angle_atom_site_label_3
_geom_angle
_geom_angle_site_symmetry_1
_geom_angle_site_symmetry_3
_geom_angle_publ_flag
O1 S1 N1 104.98(13) . . ?
O1 S1 C21 108.06(15) . . ?
O2 S1 O1 120.53(15) . . ?
O2 S1 N1 106.70(13) . . ?
O2 S1 C21 108.48(14) . . ?
N1 S1 C21 107.40(13) . . ?
C1 N1 S1 120.5(2) . . ?
C1 N1 C8 108.3(2) . . ?
C8 N1 S1 117.35(19) . . ?
C6 C1 N1 110.4(3) . . ?
C2 C1 N1 127.2(3) . . ?
C2 C1 C6 122.2(3) . . ?
C1 C6 C7 111.1(3) . . ?
C5 C6 C1 119.9(3) . . ?
C5 C6 C7 129.0(3) . . ?
C1 C2 H2 121.4 . . ?
C1 C2 C3 117.3(3) . . ?
C3 C2 H2 121.4 . . ?
C17 C18 H18 120.1 . . ?
C17 C18 C19 119.8(3) . . ?
C19 C18 H18 120.1 . . ?
C20 C15 C7 118.7(3) . . ?
C20 C15 C16 118.8(3) . . ?
C16 C15 C7 122.5(3) . . ?
C2 C3 H3 119.6 . . ?
C4 C3 C2 120.8(3) . . ?
C4 C3 H3 119.6 . . ?
C21 C22 H22 120.5 . . ?
C23 C22 H22 120.5 . . ?
C23 C22 C21 119.1(3) . . ?
N1 C8 H8 109.2 . . ?
N1 C8 C7 105.1(2) . . ?
N1 C8 C9 109.5(2) . . ?
C7 C8 H8 109.2 . . ?
C9 C8 H8 109.2 . . ?
C9 C8 C7 114.6(2) . . ?
C6 C7 C15 115.0(2) . . ?
C6 C7 C8 103.2(2) . . ?
C6 C7 H7 108.4 . . ?
C15 C7 C8 113.1(2) . . ?
C15 C7 H7 108.4 . . ?
C8 C7 H7 108.4 . . ?
C22 C21 S1 118.8(2) . . ?
C26 C21 S1 120.6(2) . . ?
C26 C21 C22 120.6(3) . . ?
C15 C20 H20 119.6 . . ?
C15 C20 C19 120.7(3) . . ?
C19 C20 H20 119.6 . . ?
C15 C16 H16 119.8 . . ?
C15 C16 C17 120.3(3) . . ?
C17 C16 H16 119.8 . . ?
C24 C25 H25 119.4 . . ?
C26 C25 H25 119.4 . . ?
C26 C25 C24 121.3(3) . . ?
C25 C24 C27 120.8(3) . . ?
C23 C24 C25 118.2(3) . . ?
C23 C24 C27 121.0(3) . . ?
C10 C11 H11 119.8 . . ?
C12 C11 H11 119.8 . . ?
C12 C11 C10 120.4(3) . . ?
C21 C26 H26 120.3 . . ?
C25 C26 C21 119.4(3) . . ?
C25 C26 H26 120.3 . . ?
C11 C10 H10 119.7 . . ?
C9 C10 C11 120.6(3) . . ?
C9 C10 H10 119.7 . . ?
C18 C17 C16 120.5(3) . . ?
C18 C17 H17 119.8 . . ?
C16 C17 H17 119.8 . . ?
C3 C4 H4 119.5 . . ?
C5 C4 C3 121.0(3) . . ?
C5 C4 H4 119.5 . . ?
C10 C9 C8 120.6(3) . . ?
C10 C9 C14 118.3(3) . . ?
C14 C9 C8 121.0(3) . . ?
C22 C23 C24 121.5(3) . . ?
C22 C23 H23 119.3 . . ?
C24 C23 H23 119.3 . . ?
C12 C13 H13 120.1 . . ?
C14 C13 H13 120.1 . . ?
C14 C13 C12 119.9(3) . . ?
C6 C5 H5 120.6 . . ?
C4 C5 C6 118.7(3) . . ?
C4 C5 H5 120.6 . . ?
C18 C19 C20 119.9(3) . . ?
C18 C19 H19 120.0 . . ?
C20 C19 H19 120.0 . . ?
C11 C12 C13 119.6(3) . . ?
C11 C12 H12 120.2 . . ?
C13 C12 H12 120.2 . . ?
C9 C14 H14 119.4 . . ?
C13 C14 C9 121.3(3) . . ?
C13 C14 H14 119.4 . . ?
C24 C27 H27A 109.5 . . ?
C24 C27 H27B 109.5 . . ?
C24 C27 H27C 109.5 . . ?
H27A C27 H27B 109.5 . . ?
H27A C27 H27C 109.5 . . ?
H27B C27 H27C 109.5 . . ?

loop_
_geom_bond_atom_site_label_1
_geom_bond_atom_site_label_2
_geom_bond_distance
_geom_bond_site_symmetry_2
_geom_bond_publ_flag
S1 O1 1.437(2) . ?
S1 O2 1.430(2) . ?
S1 N1 1.652(2) . ?
S1 C21 1.761(3) . ?
N1 C1 1.437(4) . ?
N1 C8 1.507(4) . ?
C1 C6 1.387(4) . ?
C1 C2 1.386(4) . ?
C6 C7 1.510(4) . ?
C6 C5 1.387(4) . ?
C2 H2 0.9300 . ?
C2 C3 1.397(5) . ?
C18 H18 0.9300 . ?
C18 C17 1.375(5) . ?
C18 C19 1.378(4) . ?
C15 C7 1.526(4) . ?
C15 C20 1.381(4) . ?
C15 C16 1.389(4) . ?
C3 H3 0.9300 . ?
C3 C4 1.389(5) . ?
C22 H22 0.9300 . ?
C22 C21 1.390(4) . ?
C22 C23 1.384(4) . ?
C8 H8 0.9800 . ?
C8 C7 1.560(4) . ?
C8 C9 1.512(4) . ?
C7 H7 0.9800 . ?
C21 C26 1.387(4) . ?
C20 H20 0.9300 . ?
C20 C19 1.393(4) . ?
C16 H16 0.9300 . ?
C16 C17 1.388(4) . ?
C25 H25 0.9300 . ?
C25 C24 1.393(5) . ?
C25 C26 1.383(4) . ?
C24 C23 1.392(5) . ?
C24 C27 1.503(4) . ?
C11 H11 0.9300 . ?
C11 C10 1.390(5) . ?
C11 C12 1.377(5) . ?
C26 H26 0.9300 . ?
C10 H10 0.9300 . ?
C10 C9 1.391(4) . ?
C17 H17 0.9300 . ?
C4 H4 0.9300 . ?
C4 C5 1.385(4) . ?
C9 C14 1.391(4) . ?
C23 H23 0.9300 . ?
C13 H13 0.9300 . ?
C13 C12 1.393(5) . ?
C13 C14 1.377(4) . ?
C5 H5 0.9300 . ?
C19 H19 0.9300 . ?
C12 H12 0.9300 . ?
C14 H14 0.9300 . ?
C27 H27A 0.9600 . ?
C27 H27B 0.9600 . ?
C27 H27C 0.9600 . ?

loop_
_geom_torsion_atom_site_label_1
_geom_torsion_atom_site_label_2
_geom_torsion_atom_site_label_3
_geom_torsion_atom_site_label_4
_geom_torsion
_geom_torsion_site_symmetry_1
_geom_torsion_site_symmetry_2
_geom_torsion_site_symmetry_3
_geom_torsion_site_symmetry_4
_geom_torsion_publ_flag
S1 N1 C1 C6 130.8(2) . . . . ?
S1 N1 C1 C2 -52.3(4) . . . . ?
S1 N1 C8 C7 -127.2(2) . . . . ?
S1 N1 C8 C9 109.3(2) . . . . ?
S1 C21 C26 C25 179.6(2) . . . . ?
O1 S1 N1 C1 -177.4(2) . . . . ?
O1 S1 N1 C8 -41.8(2) . . . . ?
O1 S1 C21 C22 -165.3(2) . . . . ?
O1 S1 C21 C26 14.7(3) . . . . ?
O2 S1 N1 C1 53.6(3) . . . . ?
O2 S1 N1 C8 -170.83(19) . . . . ?
O2 S1 C21 C22 -33.1(3) . . . . ?
O2 S1 C21 C26 146.9(2) . . . . ?
N1 S1 C21 C22 81.9(3) . . . . ?
N1 S1 C21 C26 -98.1(3) . . . . ?
N1 C1 C6 C7 -0.7(3) . . . . ?
N1 C1 C6 C5 179.3(2) . . . . ?
N1 C1 C2 C3 -178.4(3) . . . . ?
N1 C8 C7 C6 -13.1(3) . . . . ?
N1 C8 C7 C15 111.8(3) . . . . ?
N1 C8 C9 C10 -110.4(3) . . . . ?
N1 C8 C9 C14 70.3(4) . . . . ?
C1 N1 C8 C7 13.3(3) . . . . ?
C1 N1 C8 C9 -110.2(3) . . . . ?
C1 C6 C7 C15 -114.9(3) . . . . ?
C1 C6 C7 C8 8.8(3) . . . . ?
C1 C6 C5 C4 -1.3(4) . . . . ?
C1 C2 C3 C4 0.7(4) . . . . ?
C6 C1 C2 C3 -1.8(4) . . . . ?
C2 C1 C6 C7 -177.7(3) . . . . ?
C2 C1 C6 C5 2.2(4) . . . . ?
C2 C3 C4 C5 0.2(4) . . . . ?
C15 C20 C19 C18 0.4(5) . . . . ?
C15 C16 C17 C18 0.1(5) . . . . ?
C3 C4 C5 C6 0.2(4) . . . . ?
C22 C21 C26 C25 -0.4(5) . . . . ?
C8 N1 C1 C6 -8.3(3) . . . . ?
C8 N1 C1 C2 168.6(3) . . . . ?
C8 C9 C14 C13 178.1(3) . . . . ?
C7 C6 C5 C4 178.6(3) . . . . ?
C7 C15 C20 C19 178.9(3) . . . . ?
C7 C15 C16 C17 -179.1(3) . . . . ?
C7 C8 C9 C10 131.9(3) . . . . ?
C7 C8 C9 C14 -47.5(4) . . . . ?
C21 S1 N1 C1 -62.5(3) . . . . ?
C21 S1 N1 C8 73.0(2) . . . . ?
C21 C22 C23 C24 0.1(5) . . . . ?
C20 C15 C7 C6 -160.2(3) . . . . ?
C20 C15 C7 C8 81.6(3) . . . . ?
C20 C15 C16 C17 0.5(5) . . . . ?
C16 C15 C7 C6 19.4(4) . . . . ?
C16 C15 C7 C8 -98.8(3) . . . . ?
C16 C15 C20 C19 -0.7(5) . . . . ?
C25 C24 C23 C22 -0.4(5) . . . . ?
C24 C25 C26 C21 0.1(5) . . . . ?
C11 C10 C9 C8 -178.1(3) . . . . ?
C11 C10 C9 C14 1.2(5) . . . . ?
C26 C25 C24 C23 0.3(5) . . . . ?
C26 C25 C24 C27 -179.7(3) . . . . ?
C10 C11 C12 C13 0.0(5) . . . . ?
C10 C9 C14 C13 -1.3(5) . . . . ?
C17 C18 C19 C20 0.2(5) . . . . ?
C9 C8 C7 C6 107.2(3) . . . . ?
C9 C8 C7 C15 -127.9(3) . . . . ?
C23 C22 C21 S1 -179.7(2) . . . . ?
C23 C22 C21 C26 0.3(5) . . . . ?
C5 C6 C7 C15 65.2(4) . . . . ?
C5 C6 C7 C8 -171.1(3) . . . . ?
C19 C18 C17 C16 -0.4(5) . . . . ?
C12 C11 C10 C9 -0.6(5) . . . . ?
C12 C13 C14 C9 0.7(6) . . . . ?
C14 C13 C12 C11 0.0(6) . . . . ?
C27 C24 C23 C22 179.6(3) . . . . ?
